data_2023360
loop_
_publ_author_name
'Ruser, Niklas'
'N\"ather, Christian'
'Stock, Norbert'

_publ_section_title
;
 Syntheses and crystal structures of the cerium-based coordination
 polymers poly[(acetic
 acid)bis(\m-5-carboxythiophene-2-carboxylato)bis(\m-thiophene-2,5-dicarboxylato)dicerium(III)]
 and poly[(\m-acetato)aqua(\m4-thiophene-2,5-dicarboxylato)cerium(III)]
;
_journal_issue 2
_journal_name_full 'Acta Crystallographica Section E Crystallographic Communications'
_journal_paper_doi 10.1107/S2056989025000210
_journal_volume 81
_journal_year 2025
_chemical_formula_iupac '[Ce (C2 H3 O2) (C6 H2 O4 S) (H2 O)]'
_chemical_formula_moiety 'C8 H7 Ce O7 S'
_chemical_formula_sum 'C8 H7 Ce O7 S'
_chemical_formula_weight 387.32
_chemical_name_systematic
;
Poly[(\m-acetato)aqua(\m~4~-thiophene-2,5-dicarboxylato)cerium(III)]
;
_space_group_crystal_system monoclinic
_space_group_IT_number 14
_space_group_name_Hall '-P 2ybc'
_space_group_name_H-M_alt 'P 1 21/c 1'
_atom_sites_solution_hydrogens mixed
_atom_sites_solution_primary dual
_audit_creation_method
;
Olex2 1.3-ac4
(compiled 2020.11.27 svn.r5f609507 for Rigaku Oxford Diffraction, GUI svn.r6214)
;
_cell_angle_alpha 90
_cell_angle_beta 102.3540(10)
_cell_angle_gamma 90
_cell_formula_units_Z 4
_cell_length_a 10.03100(10)
_cell_length_b 14.67550(10)
_cell_length_c 7.67650(10)
_cell_measurement_reflns_used 10498
_cell_measurement_temperature 99.99(10)
_cell_measurement_theta_max 79.8710
_cell_measurement_theta_min 3.0660
_cell_volume 1103.89(2)
_computing_cell_refinement
;
CrysAlisPro 1.171.42.100a (Rigaku OD, 2023)
;
_computing_data_collection
;
CrysAlisPro 1.171.42.100a (Rigaku OD, 2023)
;
_computing_data_reduction
;
CrysAlisPro 1.171.42.100a (Rigaku OD, 2023)
;
_computing_molecular_graphics
;
DIAMOND (Brandenburg & Putz, 1999) and XP in SHELXTL-PC (Sheldrick,
2008)
;
_computing_publication_material
;
Publcif (Westrip, 2010)
;
_computing_structure_refinement
;
<i>SHELXL2016/6</i> (Sheldrick, 2015b)
;
_computing_structure_solution
;
<i>SHELXT2014/4</i> (Sheldrick, 2015a)
;
_diffrn_ambient_temperature 99.99(10)
_diffrn_detector 'Hybrid Pixel Array Detector'
_diffrn_detector_area_resol_mean 10.0000
_diffrn_measured_fraction_theta_full 0.995
_diffrn_measured_fraction_theta_max 0.975
_diffrn_measurement_device 'four-circle diffractometer'
_diffrn_measurement_device_type 'XtaLAB Synergy, Dualflex, HyPix'
_diffrn_measurement_method '\w scans'
_diffrn_radiation_monochromator mirror
_diffrn_radiation_probe x-ray
_diffrn_radiation_type 'Cu K\a'
_diffrn_radiation_wavelength 1.54184
_diffrn_reflns_av_R_equivalents 0.0249
_diffrn_reflns_av_unetI/netI 0.0151
_diffrn_reflns_limit_h_max 10
_diffrn_reflns_limit_h_min -12
_diffrn_reflns_limit_k_max 18
_diffrn_reflns_limit_k_min -18
_diffrn_reflns_limit_l_max 9
_diffrn_reflns_limit_l_min -9
_diffrn_reflns_number 13515
_diffrn_reflns_theta_full 67.684
_diffrn_reflns_theta_max 80.343
_diffrn_reflns_theta_min 4.512
_diffrn_source 'micro-focus sealed X-ray tube'
_exptl_absorpt_coefficient_mu 33.888
_exptl_absorpt_correction_T_max 1.00000
_exptl_absorpt_correction_T_min 0.30071
_exptl_absorpt_correction_type multi-scan
_exptl_absorpt_process_details
;
(CrysAlisPro; Rigaku OD, 2023)
;
_exptl_crystal_colour colorless
_exptl_crystal_density_diffrn 2.330
_exptl_crystal_description block
_exptl_crystal_F_000 740
_exptl_crystal_size_max 0.12
_exptl_crystal_size_mid 0.10
_exptl_crystal_size_min 0.08
_refine_diff_density_max 1.429
_refine_diff_density_min -1.304
_refine_ls_extinction_coef 0.00097(10)
_refine_ls_extinction_expression Fc^*^=kFc[1+0.001xFc^2^\l^3^/sin(2\q)]^-1/4^
_refine_ls_extinction_method
;
<i>SHELXL2016/6</i> (Sheldrick, 2015b)
;
_refine_ls_goodness_of_fit_ref 1.153
_refine_ls_hydrogen_treatment mixed
_refine_ls_matrix_type full
_refine_ls_number_parameters 162
_refine_ls_number_reflns 2360
_refine_ls_number_restraints 3
_refine_ls_restrained_S_all 1.152
_refine_ls_R_factor_all 0.0266
_refine_ls_R_factor_gt 0.0265
_refine_ls_shift/su_max 0.002
_refine_ls_shift/su_mean 0.000
_refine_ls_structure_factor_coef Fsqd
_refine_ls_weighting_details 'w=1/[\s^2^(Fo^2^)+(0.0508P)^2^+2.3818P] where P=(Fo^2^+2Fc^2^)/3'
_refine_ls_weighting_scheme calc
_refine_ls_wR_factor_gt 0.0771
_refine_ls_wR_factor_ref 0.0772
_reflns_number_gt 2349
_reflns_number_total 2360
_reflns_threshold_expression 'I > 2\s(I)'
_cod_data_source_file nx2017.cif
_cod_data_source_block 2
_cod_original_cell_volume 1103.890(17)
_cod_database_code 2023360
_shelx_space_group_comment
;
The symmetry employed for this shelxl refinement is uniquely defined
by the following loop, which should always be used as a source of
symmetry information in preference to the above space-group names.
They are only intended as comments.
;

loop_
_space_group_symop_operation_xyz
'x, y, z'
'-x, y+1/2, -z+1/2'
'-x, -y, -z'
'x, -y-1/2, z-1/2'

loop_
_atom_site_type_symbol
_atom_site_label
_atom_site_fract_x
_atom_site_fract_y
_atom_site_fract_z
_atom_site_U_iso_or_equiv
_atom_site_adp_type
_atom_site_calc_flag
_atom_site_occupancy
_atom_site_disorder_assembly
_atom_site_disorder_group
Ce Ce1 0.39777(2) 0.61197(2) 0.39322(2) 0.00537(11) Uani d 1 . .
S S1 0.97823(9) 0.62456(6) 0.89764(12) 0.00924(18) Uani d 1 . .
C C1 0.8335(3) 0.6693(2) 0.7640(5) 0.0091(7) Uani d 1 . .
C C2 0.8385(4) 0.7628(3) 0.7551(5) 0.0120(7) Uani d 1 . .
H H2 0.766359 0.799189 0.690202 0.014 Uiso calc 1 . .
C C3 0.9626(4) 0.7987(2) 0.8530(5) 0.0123(7) Uani d 1 . .
H H3 0.984488 0.861789 0.859212 0.015 Uiso calc 1 . .
C C4 1.0481(3) 0.7316(2) 0.9386(5) 0.0081(6) Uani d 1 . .
C C5 0.7227(4) 0.6083(2) 0.6703(5) 0.0102(7) Uani d 1 . .
O O1 0.6225(3) 0.64614(19) 0.5702(4) 0.0139(5) Uani d 1 . .
O O2 0.7387(3) 0.52357(18) 0.6960(4) 0.0140(5) Uani d 1 . .
C C6 1.1848(3) 0.7417(2) 1.0561(4) 0.0068(6) Uani d 1 . .
O O3 1.2357(2) 0.67297(17) 1.1434(3) 0.0102(5) Uani d 1 . .
O O4 1.2436(2) 0.81927(17) 1.0629(3) 0.0095(5) Uani d 1 . .
O O5 0.5659(3) 0.48401(17) 0.3371(3) 0.0110(5) Uani d 1 . .
O O6 0.5347(3) 0.59880(18) 0.1501(4) 0.0122(5) Uani d 1 . .
C C7 0.6028(3) 0.5302(2) 0.2133(5) 0.0077(6) Uani d 1 . .
C C8 0.7282(4) 0.5017(3) 0.1529(5) 0.0136(7) Uani d 1 . .
H H8A 0.743427 0.542620 0.058242 0.016 Uiso calc 1 . .
H H8B 0.716894 0.439144 0.107223 0.016 Uiso calc 1 . .
H H8C 0.806844 0.504409 0.253655 0.016 Uiso calc 1 . .
O O7 0.4453(3) 0.77851(18) 0.3711(3) 0.0121(5) Uani d 1 . .
H H7A 0.387(4) 0.807(3) 0.291(5) 0.018 Uiso d 1 . .
H H7B 0.484(5) 0.816(3) 0.452(5) 0.018 Uiso d 1 . .

loop_
_atom_site_aniso_label
_atom_site_aniso_U_11
_atom_site_aniso_U_22
_atom_site_aniso_U_33
_atom_site_aniso_U_12
_atom_site_aniso_U_13
_atom_site_aniso_U_23
Ce1 0.00288(14) 0.00494(15) 0.00770(14) 0.00049(5) -0.00018(9) 0.00042(5)
S1 0.0047(4) 0.0073(4) 0.0142(4) -0.0007(3) -0.0013(3) 0.0008(3)
C1 0.0040(15) 0.0136(17) 0.0087(15) -0.0003(12) -0.0006(12) -0.0001(12)
C2 0.0061(16) 0.0130(18) 0.0149(18) 0.0005(12) -0.0021(13) 0.0017(13)
C3 0.0088(15) 0.0073(16) 0.0182(17) 0.0007(12) -0.0025(13) 0.0023(13)
C4 0.0050(15) 0.0097(16) 0.0086(15) -0.0022(12) -0.0008(12) 0.0006(12)
C5 0.0076(17) 0.0100(18) 0.0129(18) -0.0026(11) 0.0019(14) -0.0007(12)
O1 0.0087(11) 0.0122(13) 0.0177(13) -0.0028(10) -0.0041(10) 0.0027(11)
O2 0.0095(12) 0.0116(13) 0.0173(13) -0.0013(9) -0.0051(10) 0.0021(10)
C6 0.0038(15) 0.0112(16) 0.0052(15) -0.0005(12) 0.0006(12) -0.0011(12)
O3 0.0071(11) 0.0121(12) 0.0091(11) 0.0001(9) -0.0030(9) 0.0018(9)
O4 0.0071(11) 0.0082(12) 0.0122(11) -0.0025(9) 0.0000(9) -0.0007(9)
O5 0.0106(12) 0.0126(12) 0.0107(11) 0.0020(9) 0.0039(9) 0.0030(9)
O6 0.0123(13) 0.0101(11) 0.0148(13) 0.0026(10) 0.0046(10) 0.0033(10)
C7 0.0074(15) 0.0065(15) 0.0086(14) -0.0010(12) 0.0006(12) 0.0023(12)
C8 0.0126(17) 0.0115(17) 0.0195(17) -0.0005(13) 0.0093(14) -0.0016(14)
O7 0.0131(13) 0.0106(12) 0.0102(12) -0.0024(10) -0.0030(10) -0.0006(9)

loop_
_atom_type_symbol
_atom_type_description
_atom_type_scat_dispersion_real
_atom_type_scat_dispersion_imag
_atom_type_scat_source
C C 0.0181 0.0091 'International Tables Vol C Tables 4.2.6.8 and 6.1.1.4'
H H 0.0000 0.0000 'International Tables Vol C Tables 4.2.6.8 and 6.1.1.4'
Ce Ce -1.8482 9.6596 'International Tables Vol C Tables 4.2.6.8 and 6.1.1.4'
O O 0.0492 0.0322 'International Tables Vol C Tables 4.2.6.8 and 6.1.1.4'
S S 0.3331 0.5567 'International Tables Vol C Tables 4.2.6.8 and 6.1.1.4'

loop_
_geom_angle_atom_site_label_1
_geom_angle_atom_site_label_2
_geom_angle_atom_site_label_3
_geom_angle_site_symmetry_1
_geom_angle_site_symmetry_3
_geom_angle
_geom_angle_publ_flag
O1 Ce1 Ce1 . 3_666 67.00(6) ?
O1 Ce1 O2 . 3_666 136.75(9) ?
O1 Ce1 O4 . 4_475 103.58(9) ?
O1 Ce1 O5 . . 71.71(9) ?
O1 Ce1 O5 . 3_666 72.22(9) ?
O1 Ce1 O6 . . 81.02(10) ?
O1 Ce1 C7 . . 71.95(10) ?
O1 Ce1 O7 . . 70.61(9) ?
O2 Ce1 Ce1 3_666 3_666 69.76(6) ?
O2 Ce1 O4 3_666 4_475 96.07(9) ?
O2 Ce1 O5 3_666 3_666 75.06(9) ?
O2 Ce1 O5 3_666 . 73.16(8) ?
O2 Ce1 O6 3_666 . 95.20(9) ?
O2 Ce1 C7 3_666 . 86.69(9) ?
O2 Ce1 O7 3_666 . 152.22(8) ?
O3 Ce1 Ce1 1_454 3_666 145.65(6) ?
O3 Ce1 O1 1_454 . 139.39(9) ?
O3 Ce1 O2 1_454 3_666 80.56(8) ?
O3 Ce1 O4 1_454 4_475 82.77(8) ?
O3 Ce1 O5 1_454 3_666 146.62(8) ?
O3 Ce1 O5 1_454 . 118.98(8) ?
O3 Ce1 O6 1_454 . 79.80(9) ?
O3 Ce1 C7 1_454 . 101.36(9) ?
O3 Ce1 O7 1_454 . 71.86(8) ?
O4 Ce1 Ce1 4_475 3_666 116.42(6) ?
O4 Ce1 O5 4_475 . 152.47(8) ?
O4 Ce1 O5 4_475 3_666 77.58(8) ?
O4 Ce1 O6 4_475 . 157.36(8) ?
O4 Ce1 C7 4_475 . 175.38(9) ?
O4 Ce1 O7 4_475 . 77.54(9) ?
O5 Ce1 Ce1 3_666 3_666 38.93(6) ?
O5 Ce1 Ce1 . 3_666 36.25(5) ?
O5 Ce1 O5 3_666 . 75.18(9) ?
O5 Ce1 O6 3_666 . 124.42(8) ?
O5 Ce1 C7 . . 25.65(9) ?
O5 Ce1 C7 3_666 . 99.64(9) ?
O5 Ce1 O7 3_666 . 128.22(8) ?
O6 Ce1 Ce1 . 3_666 85.93(6) ?
O6 Ce1 O5 . . 50.13(8) ?
O6 Ce1 C7 . . 24.85(9) ?
C7 Ce1 Ce1 . 3_666 61.08(6) ?
O7 Ce1 Ce1 . 3_666 137.38(6) ?
O7 Ce1 O5 . . 123.36(8) ?
O7 Ce1 O6 . . 83.35(9) ?
O7 Ce1 C7 . . 101.68(9) ?
C1 S1 C4 . . 91.09(17) ?
C2 C1 S1 . . 112.1(3) ?
C2 C1 C5 . . 127.4(3) ?
C5 C1 S1 . . 120.4(3) ?
C1 C2 H2 . . 123.7 ?
C1 C2 C3 . . 112.5(3) ?
C3 C2 H2 . . 123.7 ?
C2 C3 H3 . . 124.0 ?
C4 C3 C2 . . 112.0(3) ?
C4 C3 H3 . . 124.0 ?
C3 C4 S1 . . 112.2(3) ?
C3 C4 C6 . . 128.4(3) ?
C6 C4 S1 . . 119.4(3) ?
O1 C5 C1 . . 116.5(3) ?
O1 C5 O2 . . 126.1(3) ?
O2 C5 C1 . . 117.4(3) ?
C5 O1 Ce1 . . 141.1(2) ?
C5 O2 Ce1 . 3_666 135.8(2) ?
O3 C6 C4 . . 117.5(3) ?
O3 C6 O4 . . 124.2(3) ?
O4 C6 C4 . . 118.3(3) ?
C6 O3 Ce1 . 1_656 148.4(2) ?
C6 O4 Ce1 . 4_676 133.3(2) ?
Ce1 O5 Ce1 3_666 . 104.82(9) ?
C7 O5 Ce1 . 3_666 155.3(2) ?
C7 O5 Ce1 . . 92.3(2) ?
C7 O6 Ce1 . . 96.4(2) ?
O5 C7 Ce1 . . 62.02(18) ?
O5 C7 C8 . . 118.5(3) ?
O6 C7 Ce1 . . 58.74(19) ?
O6 C7 O5 . . 119.4(3) ?
O6 C7 C8 . . 122.1(3) ?
C8 C7 Ce1 . . 166.9(2) ?
C7 C8 H8A . . 109.5 ?
C7 C8 H8B . . 109.5 ?
C7 C8 H8C . . 109.5 ?
H8A C8 H8B . . 109.5 ?
H8A C8 H8C . . 109.5 ?
H8B C8 H8C . . 109.5 ?
Ce1 O7 H7A . . 114(3) ?
Ce1 O7 H7B . . 129(3) ?
H7A O7 H7B . . 111(4) ?

loop_
_geom_bond_atom_site_label_1
_geom_bond_atom_site_label_2
_geom_bond_site_symmetry_2
_geom_bond_distance
_geom_bond_publ_flag
Ce1 Ce1 3_666 4.0320(3) ?
Ce1 O1 . 2.422(3) y
Ce1 O2 3_666 2.428(3) y
Ce1 O3 1_454 2.406(2) y
Ce1 O4 4_475 2.443(2) y
Ce1 O5 . 2.621(2) y
Ce1 O5 3_666 2.466(2) y
Ce1 O6 . 2.551(3) y
Ce1 C7 . 2.965(4) ?
Ce1 O7 . 2.503(3) y
S1 C1 . 1.719(3) ?
S1 C4 . 1.722(4) ?
C1 C2 . 1.375(5) ?
C1 C5 . 1.488(5) ?
C2 H2 . 0.9500 ?
C2 C3 . 1.411(5) ?
C3 H3 . 0.9500 ?
C3 C4 . 1.377(5) ?
C4 C6 . 1.479(4) ?
C5 O1 . 1.257(5) ?
C5 O2 . 1.263(4) ?
C6 O3 . 1.258(4) ?
C6 O4 . 1.277(4) ?
O5 C7 . 1.285(4) ?
O6 C7 . 1.254(4) ?
C7 C8 . 1.491(5) ?
C8 H8A . 0.9800 ?
C8 H8B . 0.9800 ?
C8 H8C . 0.9800 ?
O7 H7A . 0.861(19) ?
O7 H7B . 0.854(19) ?

loop_
_geom_hbond_atom_site_label_D
_geom_hbond_atom_site_label_H
_geom_hbond_atom_site_label_A
_geom_hbond_site_symmetry_A
_geom_hbond_distance_DH
_geom_hbond_distance_HA
_geom_hbond_distance_DA
_geom_hbond_angle_DHA
C8 H8B O3 3_766 0.98 2.65 3.497(5) 144.7
O7 H7A O4 1_454 0.861(19) 2.02(2) 2.829(4) 156(4)
O7 H7B O6 4_576 0.854(19) 1.95(2) 2.795(4) 168(5)
